data_4503495
loop_
_publ_author_name
'Li, Shun-Li'
'Lan, Ya-Qian'
'Qin, Jun-Sheng'
'Ma, Jian-Fang'
'Su, Zhong-Min'

_publ_section_title
;
 A (4,8)-Connected Fluorite Topology Framework Based on Mononuclear and
 Dinuclear Metal Centers
;
_journal_issue 7
_journal_name_full 'Crystal Growth &amp; Design'
_journal_page_first 2055
_journal_paper_doi 10.1021/cg701222b
_journal_volume 8
_journal_year 2008
_chemical_formula_moiety 'C52 H42 Cd2 N4 O13 '
_chemical_formula_sum 'C52 H42 Cd2 N4 O13'
_chemical_formula_weight 1155.70
_chemical_name_systematic
;
 ?
;
_space_group_IT_number 2
_symmetry_cell_setting triclinic
_symmetry_space_group_name_Hall '-P 1'
_symmetry_space_group_name_H-M 'P -1'
_atom_sites_solution_hydrogens geom
_atom_sites_solution_primary direct
_atom_sites_solution_secondary difmap
_audit_creation_method SHELXL-97
_cell_angle_alpha 96.4920(10)
_cell_angle_beta 95.5780(10)
_cell_angle_gamma 97.8640(10)
_cell_formula_units_Z 2
_cell_length_a 9.1330(3)
_cell_length_b 10.5120(3)
_cell_length_c 24.7600(7)
_cell_measurement_temperature 293(2)
_cell_measurement_theta_max 28.23
_cell_measurement_theta_min 1.67
_cell_volume 2324.28(12)
_computing_cell_refinement 'SMART (Bruker, 1997)'
_computing_data_collection 'SMART (Bruker, 1997)'
_computing_data_reduction SAINT
_computing_molecular_graphics 'SHELXTL-PLUS (Sheldrick, 1990)'
_computing_publication_material SHELXL-97
_computing_structure_refinement 'SHELXL-97 (Sheldrick, 1997)'
_computing_structure_solution 'SHELXS-97(Sheldrick, 1997)'
_diffrn_ambient_temperature 293(2)
_diffrn_measured_fraction_theta_full 0.989
_diffrn_measured_fraction_theta_max 0.903
_diffrn_measurement_device_type 'Bruker APEX CCD area-detector'
_diffrn_measurement_method '\w scans'
_diffrn_radiation_monochromator graphite
_diffrn_radiation_source 'fine-focus sealed tube'
_diffrn_radiation_type MoK\a
_diffrn_radiation_wavelength 0.71069
_diffrn_reflns_av_R_equivalents 0.0109
_diffrn_reflns_av_sigmaI/netI 0.0223
_diffrn_reflns_limit_h_max 11
_diffrn_reflns_limit_h_min -11
_diffrn_reflns_limit_k_max 13
_diffrn_reflns_limit_k_min -13
_diffrn_reflns_limit_l_max 16
_diffrn_reflns_limit_l_min -32
_diffrn_reflns_number 14335
_diffrn_reflns_theta_full 25.00
_diffrn_reflns_theta_max 28.23
_diffrn_reflns_theta_min 1.67
_diffrn_standards_number 0
_exptl_absorpt_coefficient_mu 0.988
_exptl_absorpt_correction_T_max 0.743
_exptl_absorpt_correction_T_min 0.708
_exptl_absorpt_correction_type multi-scan
_exptl_absorpt_process_details 'SADABS(Sheldrick, 1996)'
_exptl_crystal_colour colorless
_exptl_crystal_density_diffrn 1.651
_exptl_crystal_density_method 'not measured'
_exptl_crystal_description block
_exptl_crystal_F_000 1164
_exptl_crystal_size_max 0.36
_exptl_crystal_size_mid 0.31
_exptl_crystal_size_min 0.30
_refine_diff_density_max 0.302
_refine_diff_density_min -0.522
_refine_diff_density_rms 0.084
_refine_ls_extinction_method none
_refine_ls_goodness_of_fit_ref 1.035
_refine_ls_hydrogen_treatment mixed
_refine_ls_matrix_type full
_refine_ls_number_parameters 646
_refine_ls_number_reflns 10345
_refine_ls_number_restraints 3
_refine_ls_restrained_S_all 1.035
_refine_ls_R_factor_all 0.0292
_refine_ls_R_factor_gt 0.0246
_refine_ls_shift/su_max 0.002
_refine_ls_shift/su_mean 0.000
_refine_ls_structure_factor_coef Fsqd
_refine_ls_weighting_details 'calc w=1/[\s^2^(Fo^2^)+(0.0330P)^2^+0.6374P] where P=(Fo^2^+2Fc^2^)/3'
_refine_ls_weighting_scheme calc
_refine_ls_wR_factor_gt 0.0609
_refine_ls_wR_factor_ref 0.0635
_reflns_number_gt 9112
_reflns_number_total 10345
_reflns_threshold_expression >2sigma(I)
_cod_data_source_file cg701222b-file003.cif
_cod_data_source_block mm
_cod_depositor_comments
;
The following automatic conversions were performed:

'_symmetry_cell_setting' value 'Triclinic' changed to 'triclinic'
according to /home/saulius/struct/CIF-dictionaries/cif_core.dic
dictionary named 'cif_core.dic' version 2.4.1 from 2010-06-29.

Automatic conversion script
Id: cif_fix_values 1715 2011-07-08 13:25:40Z adriana 
;
_cod_original_sg_symbol_Hall -P1
_cod_original_sg_symbol_H-M P-1
_cod_database_code 4503495

loop_
_symmetry_equiv_pos_as_xyz
'x, y, z'
'-x, -y, -z'

loop_
_atom_site_label
_atom_site_type_symbol
_atom_site_fract_x
_atom_site_fract_y
_atom_site_fract_z
_atom_site_U_iso_or_equiv
_atom_site_adp_type
_atom_site_occupancy
_atom_site_symmetry_multiplicity
_atom_site_calc_flag
_atom_site_refinement_flags
Cd1 Cd 0.325159(16) 0.983380(14) 0.445894(5) 0.03229(5) Uani 1 1 d .
Cd2 Cd 0.608041(15) 0.677207(13) -0.068889(5) 0.02995(4) Uani 1 1 d .
C1 C 0.3170(2) 1.5580(2) 0.84567(8) 0.0335(4) Uani 1 1 d .
H1 H 0.3900 1.5647 0.8220 0.040 Uiso 1 1 calc R
C2 C 0.1744(2) 1.50236(19) 0.82409(8) 0.0318(4) Uani 1 1 d .
C3 C 0.0659(2) 1.4949(2) 0.85946(9) 0.0394(5) Uani 1 1 d .
H3 H -0.0320 1.4598 0.8465 0.047 Uiso 1 1 calc R
C4 C 0.1048(2) 1.5402(2) 0.91415(9) 0.0452(5) Uani 1 1 d .
H4 H 0.0336 1.5355 0.9386 0.054 Uiso 1 1 calc R
C5 C 0.2501(2) 1.5923(2) 0.93222(8) 0.0404(5) Uani 1 1 d .
H5 H 0.2754 1.6216 0.9693 0.048 Uiso 1 1 calc R
C6 C 0.1382(2) 1.4506(2) 0.76439(8) 0.0416(5) Uani 1 1 d .
H6A H 0.0661 1.3723 0.7597 0.050 Uiso 1 1 calc R
H6B H 0.0968 1.5141 0.7444 0.050 Uiso 1 1 calc R
C7 C 0.2711(2) 1.3584(2) 0.69400(8) 0.0337(4) Uani 1 1 d .
C8 C 0.4064(2) 1.3216(2) 0.68387(8) 0.0371(4) Uani 1 1 d .
H8 H 0.4876 1.3425 0.7107 0.044 Uiso 1 1 calc R
C9 C 0.4215(2) 1.2543(2) 0.63424(8) 0.0355(4) Uani 1 1 d .
H9 H 0.5129 1.2297 0.6278 0.043 Uiso 1 1 calc R
C10 C 0.3015(2) 1.22271(18) 0.59361(7) 0.0303(4) Uani 1 1 d .
C11 C 0.1666(2) 1.2602(2) 0.60432(8) 0.0413(5) Uani 1 1 d .
H11 H 0.0854 1.2397 0.5775 0.050 Uiso 1 1 calc R
C12 C 0.1500(2) 1.3280(2) 0.65453(9) 0.0425(5) Uani 1 1 d .
H12 H 0.0587 1.3523 0.6613 0.051 Uiso 1 1 calc R
C13 C 0.3187(2) 1.14563(19) 0.54064(8) 0.0330(4) Uani 1 1 d .
C14 C -0.3089(2) 0.5937(2) 0.81645(8) 0.0359(4) Uani 1 1 d .
C15 C -0.2447(2) 0.6104(2) 0.76360(7) 0.0322(4) Uani 1 1 d .
C16 C -0.2349(2) 0.5007(2) 0.72803(8) 0.0334(4) Uani 1 1 d .
H16 H -0.2678 0.4193 0.7375 0.040 Uiso 1 1 calc R
C17 C -0.1773(2) 0.5099(2) 0.67889(8) 0.0345(4) Uani 1 1 d .
H17 H -0.1747 0.4357 0.6549 0.041 Uiso 1 1 calc R
C18 C -0.1234(2) 0.6302(2) 0.66556(8) 0.0358(4) Uani 1 1 d .
C19 C -0.1328(3) 0.7421(2) 0.70022(9) 0.0432(5) Uani 1 1 d .
H19 H -0.0985 0.8232 0.6908 0.052 Uiso 1 1 calc R
C20 C -0.1941(2) 0.7309(2) 0.74908(8) 0.0403(5) Uani 1 1 d .
H20 H -0.2012 0.8052 0.7723 0.048 Uiso 1 1 calc R
C21 C 0.0171(3) 0.7480(2) 0.60638(10) 0.0555(7) Uani 1 1 d .
H21A H 0.0861 0.7871 0.6380 0.067 Uiso 1 1 calc R
H21B H -0.0516 0.8079 0.5984 0.067 Uiso 1 1 calc R
C22 C 0.1007(2) 0.7200(2) 0.55797(8) 0.0400(5) Uani 1 1 d .
C23 C 0.1367(3) 0.6001(2) 0.54138(10) 0.0475(5) Uani 1 1 d .
H23 H 0.1084 0.5302 0.5599 0.057 Uiso 1 1 calc R
C24 C 0.2159(3) 0.5849(2) 0.49660(10) 0.0515(6) Uani 1 1 d .
H24 H 0.2385 0.5040 0.4839 0.062 Uiso 1 1 calc R
C25 C 0.2602(2) 0.6908(2) 0.47141(9) 0.0444(5) Uani 1 1 d .
H25 H 0.3147 0.6804 0.4418 0.053 Uiso 1 1 calc R
C26 C 0.1483(2) 0.8214(2) 0.52982(8) 0.0396(5) Uani 1 1 d .
H26 H 0.1234 0.9025 0.5408 0.047 Uiso 1 1 calc R
C27 C 0.4533(3) 1.2671(2) 0.41753(9) 0.0448(5) Uani 1 1 d .
H27 H 0.4241 1.2895 0.4519 0.054 Uiso 1 1 calc R
C28 C 0.5009(3) 1.3648(2) 0.38757(10) 0.0523(6) Uani 1 1 d .
H28 H 0.5049 1.4512 0.4016 0.063 Uiso 1 1 calc R
C29 C 0.5425(3) 1.3315(2) 0.33622(9) 0.0463(5) Uani 1 1 d .
H29 H 0.5748 1.3955 0.3152 0.056 Uiso 1 1 calc R
C30 C 0.5356(2) 1.2029(2) 0.31659(8) 0.0372(4) Uani 1 1 d .
C31 C 0.4894(2) 1.1112(2) 0.34966(8) 0.0376(4) Uani 1 1 d .
H31 H 0.4873 1.0243 0.3369 0.045 Uiso 1 1 calc R
C32 C 0.5681(3) 1.1672(2) 0.25860(9) 0.0479(6) Uani 1 1 d .
H32A H 0.4903 1.1886 0.2332 0.058 Uiso 1 1 calc R
H32B H 0.6617 1.2166 0.2528 0.058 Uiso 1 1 calc R
C33 C 0.5722(2) 0.9806(2) 0.19523(8) 0.0338(4) Uani 1 1 d .
C34 C 0.5866(2) 0.8504(2) 0.18782(8) 0.0360(4) Uani 1 1 d .
H34 H 0.5977 0.8057 0.2180 0.043 Uiso 1 1 calc R
C35 C 0.5842(2) 0.7869(2) 0.13564(8) 0.0348(4) Uani 1 1 d .
H35 H 0.5944 0.6997 0.1309 0.042 Uiso 1 1 calc R
C36 C 0.5667(2) 0.85226(18) 0.09009(7) 0.0296(4) Uani 1 1 d .
C37 C 0.5520(2) 0.9826(2) 0.09816(8) 0.0357(4) Uani 1 1 d .
H37 H 0.5398 1.0271 0.0680 0.043 Uiso 1 1 calc R
C38 C 0.5553(3) 1.0476(2) 0.15035(8) 0.0397(5) Uani 1 1 d .
H38 H 0.5464 1.1351 0.1552 0.048 Uiso 1 1 calc R
C39 C 0.5663(2) 0.78532(19) 0.03363(7) 0.0310(4) Uani 1 1 d .
C40 C -0.0622(2) 0.8334(2) -0.08045(9) 0.0421(5) Uani 1 1 d .
H40 H -0.1067 0.8375 -0.1155 0.050 Uiso 1 1 calc R
C41 C 0.0818(3) 0.8942(2) -0.06550(9) 0.0472(5) Uani 1 1 d .
H41 H 0.1335 0.9377 -0.0902 0.057 Uiso 1 1 calc R
C42 C 0.1483(2) 0.8896(2) -0.01343(9) 0.0419(5) Uani 1 1 d .
H42 H 0.2449 0.9311 -0.0023 0.050 Uiso 1 1 calc R
C43 C 0.0694(2) 0.8226(2) 0.02202(8) 0.0356(4) Uani 1 1 d .
C44 C -0.0747(2) 0.7641(2) 0.00369(8) 0.0368(4) Uani 1 1 d .
H44 H -0.1284 0.7192 0.0275 0.044 Uiso 1 1 calc R
C45 C 0.1350(2) 0.8149(3) 0.07947(8) 0.0456(5) Uani 1 1 d .
H45A H 0.1550 0.7278 0.0831 0.055 Uiso 1 1 calc R
H45B H 0.2277 0.8742 0.0886 0.055 Uiso 1 1 calc R
C46 C 0.0694(2) 0.8591(2) 0.16996(8) 0.0355(4) Uani 1 1 d .
C47 C -0.0310(2) 0.9073(2) 0.20281(9) 0.0425(5) Uani 1 1 d .
H47 H -0.1183 0.9305 0.1869 0.051 Uiso 1 1 calc R
C48 C -0.0012(2) 0.9206(2) 0.25876(8) 0.0394(5) Uani 1 1 d .
H48 H -0.0689 0.9522 0.2806 0.047 Uiso 1 1 calc R
C49 C 0.1298(2) 0.88701(18) 0.28313(8) 0.0313(4) Uani 1 1 d .
C50 C 0.2276(2) 0.8393(2) 0.24987(8) 0.0358(4) Uani 1 1 d .
H50 H 0.3152 0.8168 0.2659 0.043 Uiso 1 1 calc R
C51 C 0.1994(2) 0.8240(2) 0.19331(8) 0.0379(5) Uani 1 1 d .
H51 H 0.2663 0.7909 0.1715 0.046 Uiso 1 1 calc R
C52 C 0.1701(2) 0.90885(19) 0.34391(8) 0.0338(4) Uani 1 1 d .
N1 N 0.22833(19) 0.80884(18) 0.48762(7) 0.0383(4) Uani 1 1 d .
N2 N 0.44739(19) 1.14222(17) 0.39937(6) 0.0370(4) Uani 1 1 d .
N3 N -0.14059(18) 0.76902(16) -0.04676(6) 0.0349(4) Uani 1 1 d .
N4 N 0.35668(18) 1.60283(16) 0.89883(6) 0.0340(4) Uani 1 1 d .
O1 O -0.3256(2) 0.48257(17) 0.83033(7) 0.0559(4) Uani 1 1 d .
O2 O -0.34349(16) 0.69319(15) 0.84343(5) 0.0397(3) Uani 1 1 d .
O3 O -0.06195(19) 0.63017(16) 0.61732(6) 0.0491(4) Uani 1 1 d .
O4 O 0.57617(19) 1.03426(15) 0.24868(6) 0.0447(4) Uani 1 1 d .
O5 O 0.56703(18) 0.66413(14) 0.02677(6) 0.0416(3) Uani 1 1 d .
O6 O 0.56873(17) 0.84991(14) -0.00616(5) 0.0404(3) Uani 1 1 d .
O7 O 0.02913(16) 0.84926(18) 0.11464(6) 0.0468(4) Uani 1 1 d .
O8 O 0.27279(17) 0.85148(15) 0.36345(6) 0.0407(3) Uani 1 1 d .
O9 O 0.10947(18) 0.98629(16) 0.37275(6) 0.0467(4) Uani 1 1 d .
O10 O 0.43729(16) 1.09914(15) 0.53501(6) 0.0411(3) Uani 1 1 d .
O11 O 0.21333(17) 1.12725(17) 0.50252(6) 0.0483(4) Uani 1 1 d .
O12 O 0.27271(16) 1.42414(18) 0.74494(6) 0.0517(4) Uani 1 1 d .
O1W O 0.66897(18) 0.47286(15) -0.06455(6) 0.0452(4) Uani 1 1 d D
H1A H 0.592(2) 0.431(2) -0.0541(9) 0.068 Uiso 1 1 d D
H1B H 0.663(3) 0.455(3) -0.0991(4) 0.068 Uiso 1 1 d D

loop_
_atom_site_aniso_label
_atom_site_aniso_U_11
_atom_site_aniso_U_22
_atom_site_aniso_U_33
_atom_site_aniso_U_23
_atom_site_aniso_U_13
_atom_site_aniso_U_12
Cd1 0.03843(8) 0.03912(8) 0.01840(7) 0.00072(5) 0.00661(5) 0.00255(6)
Cd2 0.03135(8) 0.03554(8) 0.02065(7) 0.00027(5) 0.00368(5) -0.00093(6)
C1 0.0307(9) 0.0432(11) 0.0241(9) -0.0026(8) 0.0066(7) 0.0001(8)
C2 0.0306(9) 0.0364(10) 0.0270(9) -0.0037(8) 0.0028(7) 0.0065(8)
C3 0.0294(10) 0.0481(12) 0.0382(11) -0.0042(9) 0.0063(8) 0.0029(9)
C4 0.0381(11) 0.0611(14) 0.0361(11) -0.0015(10) 0.0138(9) 0.0059(10)
C5 0.0412(11) 0.0545(13) 0.0229(9) -0.0039(9) 0.0052(8) 0.0047(10)
C6 0.0314(10) 0.0592(14) 0.0298(10) -0.0120(9) 0.0018(8) 0.0073(9)
C7 0.0339(10) 0.0392(10) 0.0251(9) -0.0057(8) 0.0037(7) 0.0030(8)
C8 0.0290(9) 0.0503(12) 0.0278(10) -0.0050(9) -0.0007(7) 0.0023(8)
C9 0.0308(10) 0.0461(11) 0.0296(10) -0.0004(8) 0.0063(8) 0.0084(8)
C10 0.0325(9) 0.0340(9) 0.0239(9) -0.0012(7) 0.0075(7) 0.0040(8)
C11 0.0344(10) 0.0594(14) 0.0272(10) -0.0091(9) -0.0016(8) 0.0119(10)
C12 0.0301(10) 0.0617(14) 0.0331(11) -0.0114(10) 0.0030(8) 0.0128(9)
C13 0.0379(10) 0.0368(10) 0.0239(9) 0.0002(8) 0.0093(8) 0.0033(8)
C14 0.0284(9) 0.0530(13) 0.0255(9) 0.0084(9) 0.0060(7) -0.0011(9)
C15 0.0284(9) 0.0437(11) 0.0241(9) 0.0061(8) 0.0065(7) 0.0004(8)
C16 0.0299(9) 0.0367(10) 0.0350(10) 0.0103(8) 0.0074(8) 0.0023(8)
C17 0.0338(10) 0.0390(10) 0.0309(10) 0.0025(8) 0.0079(8) 0.0050(8)
C18 0.0384(10) 0.0444(11) 0.0266(9) 0.0062(8) 0.0138(8) 0.0047(9)
C19 0.0548(13) 0.0379(11) 0.0379(11) 0.0065(9) 0.0198(10) -0.0009(10)
C20 0.0480(12) 0.0417(11) 0.0305(10) 0.0002(8) 0.0159(9) -0.0006(9)
C21 0.0780(18) 0.0474(13) 0.0492(14) 0.0126(11) 0.0423(13) 0.0077(12)
C22 0.0428(11) 0.0477(12) 0.0317(10) 0.0068(9) 0.0166(9) 0.0046(9)
C23 0.0540(14) 0.0453(12) 0.0469(13) 0.0110(10) 0.0209(11) 0.0052(10)
C24 0.0568(14) 0.0450(13) 0.0540(14) -0.0007(11) 0.0251(12) 0.0048(11)
C25 0.0462(12) 0.0521(13) 0.0340(11) -0.0023(9) 0.0187(9) 0.0010(10)
C26 0.0445(12) 0.0457(12) 0.0307(10) 0.0066(9) 0.0149(9) 0.0056(9)
C27 0.0590(14) 0.0431(12) 0.0300(11) -0.0051(9) 0.0101(10) 0.0038(10)
C28 0.0785(17) 0.0362(11) 0.0394(12) -0.0053(9) 0.0123(12) 0.0031(11)
C29 0.0642(15) 0.0358(11) 0.0367(12) 0.0046(9) 0.0096(10) -0.0027(10)
C30 0.0442(11) 0.0404(11) 0.0247(10) 0.0000(8) 0.0071(8) 0.0002(9)
C31 0.0494(12) 0.0354(10) 0.0272(10) 0.0000(8) 0.0116(9) 0.0024(9)
C32 0.0726(16) 0.0412(12) 0.0306(11) 0.0032(9) 0.0198(11) 0.0020(11)
C33 0.0373(10) 0.0412(11) 0.0228(9) 0.0013(8) 0.0090(8) 0.0034(8)
C34 0.0433(11) 0.0426(11) 0.0250(9) 0.0102(8) 0.0079(8) 0.0092(9)
C35 0.0404(11) 0.0346(10) 0.0298(10) 0.0037(8) 0.0063(8) 0.0061(8)
C36 0.0300(9) 0.0350(10) 0.0232(9) 0.0028(7) 0.0067(7) 0.0011(8)
C37 0.0471(11) 0.0374(10) 0.0237(9) 0.0075(8) 0.0078(8) 0.0051(9)
C38 0.0569(13) 0.0353(10) 0.0286(10) 0.0044(8) 0.0111(9) 0.0082(9)
C39 0.0304(9) 0.0360(10) 0.0248(9) 0.0012(7) 0.0046(7) -0.0007(8)
C40 0.0457(12) 0.0483(12) 0.0294(10) 0.0098(9) 0.0016(9) -0.0044(10)
C41 0.0438(12) 0.0533(13) 0.0430(12) 0.0170(10) 0.0074(10) -0.0091(10)
C42 0.0336(10) 0.0447(12) 0.0427(12) 0.0022(9) 0.0019(9) -0.0060(9)
C43 0.0350(10) 0.0431(11) 0.0257(9) -0.0024(8) 0.0012(8) 0.0023(8)
C44 0.0346(10) 0.0468(12) 0.0262(9) 0.0034(8) 0.0038(8) -0.0032(9)
C45 0.0348(11) 0.0715(16) 0.0286(10) -0.0010(10) 0.0010(8) 0.0094(10)
C46 0.0344(10) 0.0443(11) 0.0249(9) 0.0010(8) -0.0033(8) 0.0037(9)
C47 0.0315(10) 0.0632(14) 0.0331(11) 0.0040(10) -0.0013(8) 0.0131(10)
C48 0.0347(10) 0.0502(12) 0.0325(10) -0.0012(9) 0.0041(8) 0.0087(9)
C49 0.0351(10) 0.0309(9) 0.0254(9) 0.0006(7) -0.0003(7) 0.0008(8)
C50 0.0335(10) 0.0423(11) 0.0299(10) -0.0010(8) -0.0049(8) 0.0100(8)
C51 0.0336(10) 0.0503(12) 0.0284(10) -0.0037(9) 0.0004(8) 0.0106(9)
C52 0.0351(10) 0.0361(10) 0.0272(10) 0.0012(8) 0.0016(8) -0.0012(8)
N1 0.0381(9) 0.0500(10) 0.0268(8) 0.0062(7) 0.0112(7) 0.0006(8)
N2 0.0449(10) 0.0414(9) 0.0236(8) 0.0003(7) 0.0073(7) 0.0035(8)
N3 0.0354(9) 0.0392(9) 0.0268(8) 0.0029(7) 0.0009(7) -0.0036(7)
N4 0.0335(8) 0.0418(9) 0.0243(8) -0.0027(7) 0.0031(6) 0.0031(7)
O1 0.0742(12) 0.0578(10) 0.0444(9) 0.0210(8) 0.0307(9) 0.0113(9)
O2 0.0405(8) 0.0546(9) 0.0219(7) 0.0025(6) 0.0077(6) -0.0009(7)
O3 0.0652(10) 0.0492(9) 0.0348(8) 0.0047(7) 0.0292(7) -0.0005(8)
O4 0.0691(10) 0.0456(8) 0.0214(7) 0.0029(6) 0.0125(7) 0.0122(8)
O5 0.0617(10) 0.0325(7) 0.0302(7) 0.0020(6) 0.0145(7) 0.0003(7)
O6 0.0589(9) 0.0401(8) 0.0229(7) 0.0039(6) 0.0075(6) 0.0078(7)
O7 0.0376(8) 0.0806(12) 0.0227(7) 0.0037(7) -0.0001(6) 0.0152(8)
O8 0.0458(8) 0.0506(9) 0.0258(7) 0.0035(6) -0.0020(6) 0.0132(7)
O9 0.0572(10) 0.0536(9) 0.0294(8) -0.0049(7) 0.0041(7) 0.0177(8)
O10 0.0398(8) 0.0515(9) 0.0323(7) -0.0057(6) 0.0091(6) 0.0134(7)
O11 0.0472(9) 0.0700(11) 0.0259(7) -0.0092(7) 0.0014(6) 0.0176(8)
O12 0.0321(7) 0.0826(12) 0.0325(8) -0.0248(8) 0.0037(6) 0.0069(8)
O1W 0.0540(10) 0.0432(9) 0.0402(8) 0.0112(7) 0.0121(7) 0.0043(7)

loop_
_atom_type_symbol
_atom_type_description
_atom_type_scat_dispersion_real
_atom_type_scat_dispersion_imag
_atom_type_scat_source
C C 0.0033 0.0016 'International Tables Vol C Tables 4.2.6.8 and 6.1.1.4'
H H 0.0000 0.0000 'International Tables Vol C Tables 4.2.6.8 and 6.1.1.4'
N N 0.0061 0.0033 'International Tables Vol C Tables 4.2.6.8 and 6.1.1.4'
O O 0.0106 0.0060 'International Tables Vol C Tables 4.2.6.8 and 6.1.1.4'
Cd Cd -0.8075 1.2024 'International Tables Vol C Tables 4.2.6.8 and 6.1.1.4'

loop_
_geom_angle_atom_site_label_1
_geom_angle_atom_site_label_2
_geom_angle_atom_site_label_3
_geom_angle
_geom_angle_site_symmetry_1
_geom_angle_site_symmetry_3
O8 Cd1 N1 88.05(6) . .
O8 Cd1 O11 139.81(5) . .
N1 Cd1 O11 91.68(6) . .
O8 Cd1 N2 87.92(6) . .
N1 Cd1 N2 172.03(6) . .
O11 Cd1 N2 95.84(6) . .
O8 Cd1 O10 165.78(5) . .
N1 Cd1 O10 90.52(6) . .
O11 Cd1 O10 54.36(5) . .
N2 Cd1 O10 91.68(5) . .
O8 Cd1 O10 91.20(5) . 2_676
N1 Cd1 O10 83.75(6) . 2_676
O11 Cd1 O10 128.73(5) . 2_676
N2 Cd1 O10 89.46(6) . 2_676
O10 Cd1 O10 74.58(5) . 2_676
O8 Cd1 O9 53.74(5) . .
N1 Cd1 O9 99.87(6) . .
O11 Cd1 O9 86.90(5) . .
N2 Cd1 O9 83.24(6) . .
O10 Cd1 O9 140.30(5) . .
O10 Cd1 O9 144.26(4) 2_676 .
O8 Cd1 C52 27.33(5) . .
N1 Cd1 C52 97.90(6) . .
O11 Cd1 C52 113.73(6) . .
N2 Cd1 C52 81.52(6) . .
O10 Cd1 C52 165.85(5) . .
O10 Cd1 C52 117.50(5) 2_676 .
O9 Cd1 C52 26.83(5) . .
O8 Cd1 C13 166.69(6) . .
N1 Cd1 C13 89.71(6) . .
O11 Cd1 C13 27.16(5) . .
N2 Cd1 C13 95.76(6) . .
O10 Cd1 C13 27.29(5) . .
O10 Cd1 C13 101.59(5) 2_676 .
O9 Cd1 C13 113.90(5) . .
C52 Cd1 C13 140.71(6) . .
O2 Cd2 O1W 97.09(6) 1_654 .
O2 Cd2 O6 124.93(5) 1_654 .
O1W Cd2 O6 136.33(5) . .
O2 Cd2 N4 89.35(5) 1_654 1_544
O1W Cd2 N4 94.41(6) . 1_544
O6 Cd2 N4 97.14(5) . 1_544
O2 Cd2 N3 83.94(5) 1_654 1_655
O1W Cd2 N3 90.72(6) . 1_655
O6 Cd2 N3 83.26(6) . 1_655
N4 Cd2 N3 172.02(6) 1_544 1_655
O2 Cd2 O5 177.53(5) 1_654 .
O1W Cd2 O5 82.93(5) . .
O6 Cd2 O5 54.56(5) . .
N4 Cd2 O5 93.11(5) 1_544 .
N3 Cd2 O5 93.59(5) 1_655 .
O2 Cd2 C39 151.77(6) 1_654 .
O1W Cd2 C39 109.50(6) . .
O6 Cd2 C39 27.19(5) . .
N4 Cd2 C39 97.68(5) 1_544 .
N3 Cd2 C39 86.34(5) 1_655 .
O5 Cd2 C39 27.49(5) . .
N4 C1 C2 123.92(17) . .
N4 C1 H1 118.0 . .
C2 C1 H1 118.0 . .
C1 C2 C3 117.65(17) . .
C1 C2 C6 121.29(17) . .
C3 C2 C6 121.06(18) . .
C4 C3 C2 119.13(19) . .
C4 C3 H3 120.4 . .
C2 C3 H3 120.4 . .
C5 C4 C3 119.28(19) . .
C5 C4 H4 120.4 . .
C3 C4 H4 120.4 . .
N4 C5 C4 122.87(19) . .
N4 C5 H5 118.6 . .
C4 C5 H5 118.6 . .
O12 C6 C2 106.97(16) . .
O12 C6 H6A 110.3 . .
C2 C6 H6A 110.3 . .
O12 C6 H6B 110.3 . .
C2 C6 H6B 110.3 . .
H6A C6 H6B 108.6 . .
O12 C7 C12 125.94(18) . .
O12 C7 C8 113.67(17) . .
C12 C7 C8 120.39(17) . .
C9 C8 C7 120.20(18) . .
C9 C8 H8 119.9 . .
C7 C8 H8 119.9 . .
C8 C9 C10 120.68(18) . .
C8 C9 H9 119.7 . .
C10 C9 H9 119.7 . .
C11 C10 C9 118.49(17) . .
C11 C10 C13 121.57(17) . .
C9 C10 C13 119.90(17) . .
C10 C11 C12 121.27(19) . .
C10 C11 H11 119.4 . .
C12 C11 H11 119.4 . .
C7 C12 C11 118.96(18) . .
C7 C12 H12 120.5 . .
C11 C12 H12 120.5 . .
O11 C13 O10 121.14(17) . .
O11 C13 C10 119.16(17) . .
O10 C13 C10 119.70(17) . .
O11 C13 Cd1 58.37(10) . .
O10 C13 Cd1 63.04(10) . .
C10 C13 Cd1 173.53(14) . .
O1 C14 O2 124.82(18) . .
O1 C14 C15 117.46(19) . .
O2 C14 C15 117.72(19) . .
C20 C15 C16 118.65(17) . .
C20 C15 C14 122.69(18) . .
C16 C15 C14 118.66(18) . .
C17 C16 C15 121.28(19) . .
C17 C16 H16 119.4 . .
C15 C16 H16 119.4 . .
C16 C17 C18 119.53(18) . .
C16 C17 H17 120.2 . .
C18 C17 H17 120.2 . .
O3 C18 C17 115.68(18) . .
O3 C18 C19 123.87(19) . .
C17 C18 C19 120.45(18) . .
C20 C19 C18 119.1(2) . .
C20 C19 H19 120.4 . .
C18 C19 H19 120.4 . .
C15 C20 C19 120.90(19) . .
C15 C20 H20 119.6 . .
C19 C20 H20 119.6 . .
O3 C21 C22 108.45(19) . .
O3 C21 H21A 110.0 . .
C22 C21 H21A 110.0 . .
O3 C21 H21B 110.0 . .
C22 C21 H21B 110.0 . .
H21A C21 H21B 108.4 . .
C23 C22 C26 118.19(19) . .
C23 C22 C21 123.6(2) . .
C26 C22 C21 118.2(2) . .
C22 C23 C24 119.1(2) . .
C22 C23 H23 120.5 . .
C24 C23 H23 120.5 . .
C25 C24 C23 119.0(2) . .
C25 C24 H24 120.5 . .
C23 C24 H24 120.5 . .
N1 C25 C24 122.78(19) . .
N1 C25 H25 118.6 . .
C24 C25 H25 118.6 . .
N1 C26 C22 123.4(2) . .
N1 C26 H26 118.3 . .
C22 C26 H26 118.3 . .
N2 C27 C28 122.8(2) . .
N2 C27 H27 118.6 . .
C28 C27 H27 118.6 . .
C27 C28 C29 118.7(2) . .
C27 C28 H28 120.7 . .
C29 C28 H28 120.7 . .
C30 C29 C28 119.3(2) . .
C30 C29 H29 120.4 . .
C28 C29 H29 120.4 . .
C29 C30 C31 118.33(19) . .
C29 C30 C32 118.86(19) . .
C31 C30 C32 122.66(19) . .
N2 C31 C30 122.94(19) . .
N2 C31 H31 118.5 . .
C30 C31 H31 118.5 . .
O4 C32 C30 110.38(18) . .
O4 C32 H32A 109.6 . .
C30 C32 H32A 109.6 . .
O4 C32 H32B 109.6 . .
C30 C32 H32B 109.6 . .
H32A C32 H32B 108.1 . .
O4 C33 C34 115.31(18) . .
O4 C33 C38 124.49(18) . .
C34 C33 C38 120.20(17) . .
C35 C34 C33 119.99(18) . .
C35 C34 H34 120.0 . .
C33 C34 H34 120.0 . .
C34 C35 C36 120.68(18) . .
C34 C35 H35 119.7 . .
C36 C35 H35 119.7 . .
C37 C36 C35 118.65(17) . .
C37 C36 C39 120.17(17) . .
C35 C36 C39 121.17(17) . .
C38 C37 C36 121.20(18) . .
C38 C37 H37 119.4 . .
C36 C37 H37 119.4 . .
C37 C38 C33 119.26(19) . .
C37 C38 H38 120.4 . .
C33 C38 H38 120.4 . .
O6 C39 O5 121.03(17) . .
O6 C39 C36 119.82(17) . .
O5 C39 C36 119.13(17) . .
O6 C39 Cd2 58.28(10) . .
O5 C39 Cd2 63.17(10) . .
C36 C39 Cd2 171.76(13) . .
N3 C40 C41 122.8(2) . .
N3 C40 H40 118.6 . .
C41 C40 H40 118.6 . .
C40 C41 C42 119.1(2) . .
C40 C41 H41 120.5 . .
C42 C41 H41 120.5 . .
C41 C42 C43 119.10(19) . .
C41 C42 H42 120.5 . .
C43 C42 H42 120.5 . .
C42 C43 C44 118.11(19) . .
C42 C43 C45 121.73(19) . .
C44 C43 C45 120.15(19) . .
N3 C44 C43 123.12(19) . .
N3 C44 H44 118.4 . .
C43 C44 H44 118.4 . .
O7 C45 C43 106.97(17) . .
O7 C45 H45A 110.3 . .
C43 C45 H45A 110.3 . .
O7 C45 H45B 110.3 . .
C43 C45 H45B 110.3 . .
H45A C45 H45B 108.6 . .
O7 C46 C51 124.07(18) . .
O7 C46 C47 115.51(17) . .
C51 C46 C47 120.42(18) . .
C48 C47 C46 120.01(19) . .
C48 C47 H47 120.0 . .
C46 C47 H47 120.0 . .
C47 C48 C49 120.51(19) . .
C47 C48 H48 119.7 . .
C49 C48 H48 119.7 . .
C50 C49 C48 118.55(17) . .
C50 C49 C52 119.71(17) . .
C48 C49 C52 121.63(18) . .
C49 C50 C51 121.99(18) . .
C49 C50 H50 119.0 . .
C51 C50 H50 119.0 . .
C46 C51 C50 118.50(18) . .
C46 C51 H51 120.7 . .
C50 C51 H51 120.7 . .
O9 C52 O8 122.57(18) . .
O9 C52 C49 120.03(18) . .
O8 C52 C49 117.27(17) . .
O9 C52 Cd1 67.64(11) . .
O8 C52 Cd1 56.46(10) . .
C49 C52 Cd1 162.28(14) . .
C26 N1 C25 117.62(19) . .
C26 N1 Cd1 122.84(15) . .
C25 N1 Cd1 119.42(13) . .
C27 N2 C31 117.96(19) . .
C27 N2 Cd1 119.97(14) . .
C31 N2 Cd1 121.08(13) . .
C40 N3 C44 117.83(17) . .
C40 N3 Cd2 123.47(14) . 1_455
C44 N3 Cd2 118.55(13) . 1_455
C5 N4 C1 117.13(17) . .
C5 N4 Cd2 122.53(13) . 1_566
C1 N4 Cd2 120.08(12) . 1_566
C14 O2 Cd2 117.18(13) . 1_456
C18 O3 C21 117.68(17) . .
C33 O4 C32 117.60(16) . .
C39 O5 Cd2 89.34(11) . .
C39 O6 Cd2 94.52(12) . .
C46 O7 C45 117.62(16) . .
C52 O8 Cd1 96.21(12) . .
C52 O9 Cd1 85.52(12) . .
C13 O10 Cd1 89.67(11) . .
C13 O10 Cd1 162.83(13) . 2_676
Cd1 O10 Cd1 105.42(5) . 2_676
C13 O11 Cd1 94.48(12) . .
C7 O12 C6 120.15(15) . .
Cd2 O1W H1A 104(2) . .
Cd2 O1W H1B 93(2) . .
H1A O1W H1B 107.7(15) . .

loop_
_geom_bond_atom_site_label_1
_geom_bond_atom_site_label_2
_geom_bond_distance
_geom_bond_site_symmetry_2
Cd1 O8 2.3037(14) .
Cd1 N1 2.3190(18) .
Cd1 O11 2.3489(14) .
Cd1 N2 2.3529(17) .
Cd1 O10 2.4517(14) .
Cd1 O10 2.4680(14) 2_676
Cd1 O9 2.5489(15) .
Cd1 C52 2.7476(19) .
Cd1 C13 2.7504(18) .
Cd2 O2 2.2773(13) 1_654
Cd2 O1W 2.3028(16) .
Cd2 O6 2.3423(14) .
Cd2 N4 2.3519(16) 1_544
Cd2 N3 2.3520(16) 1_655
Cd2 O5 2.4496(14) .
Cd2 C39 2.7450(18) .
C1 N4 1.344(2) .
C1 C2 1.382(3) .
C1 H1 0.9300 .
C2 C3 1.385(3) .
C2 C6 1.505(3) .
C3 C4 1.379(3) .
C3 H3 0.9300 .
C4 C5 1.376(3) .
C4 H4 0.9300 .
C5 N4 1.338(3) .
C5 H5 0.9300 .
C6 O12 1.413(2) .
C6 H6A 0.9700 .
C6 H6B 0.9700 .
C7 O12 1.366(2) .
C7 C12 1.380(3) .
C7 C8 1.382(3) .
C8 C9 1.376(3) .
C8 H8 0.9300 .
C9 C10 1.391(3) .
C9 H9 0.9300 .
C10 C11 1.385(3) .
C10 C13 1.495(2) .
C11 C12 1.394(3) .
C11 H11 0.9300 .
C12 H12 0.9300 .
C13 O11 1.259(2) .
C13 O10 1.261(2) .
C14 O1 1.248(3) .
C14 O2 1.270(3) .
C14 C15 1.503(3) .
C15 C20 1.387(3) .
C15 C16 1.389(3) .
C16 C17 1.380(3) .
C16 H16 0.9300 .
C17 C18 1.381(3) .
C17 H17 0.9300 .
C18 O3 1.368(2) .
C18 C19 1.393(3) .
C19 C20 1.392(3) .
C19 H19 0.9300 .
C20 H20 0.9300 .
C21 O3 1.413(3) .
C21 C22 1.506(3) .
C21 H21A 0.9700 .
C21 H21B 0.9700 .
C22 C23 1.374(3) .
C22 C26 1.382(3) .
C23 C24 1.388(3) .
C23 H23 0.9300 .
C24 C25 1.370(3) .
C24 H24 0.9300 .
C25 N1 1.339(3) .
C25 H25 0.9300 .
C26 N1 1.337(2) .
C26 H26 0.9300 .
C27 N2 1.331(3) .
C27 C28 1.381(3) .
C27 H27 0.9300 .
C28 C29 1.383(3) .
C28 H28 0.9300 .
C29 C30 1.376(3) .
C29 H29 0.9300 .
C30 C31 1.382(3) .
C30 C32 1.510(3) .
C31 N2 1.343(2) .
C31 H31 0.9300 .
C32 O4 1.405(3) .
C32 H32A 0.9700 .
C32 H32B 0.9700 .
C33 O4 1.374(2) .
C33 C34 1.386(3) .
C33 C38 1.389(3) .
C34 C35 1.382(3) .
C34 H34 0.9300 .
C35 C36 1.393(3) .
C35 H35 0.9300 .
C36 C37 1.389(3) .
C36 C39 1.492(2) .
C37 C38 1.387(3) .
C37 H37 0.9300 .
C38 H38 0.9300 .
C39 O6 1.258(2) .
C39 O5 1.267(2) .
C40 N3 1.333(3) .
C40 C41 1.377(3) .
C40 H40 0.9300 .
C41 C42 1.380(3) .
C41 H41 0.9300 .
C42 C43 1.382(3) .
C42 H42 0.9300 .
C43 C44 1.384(3) .
C43 C45 1.504(3) .
C44 N3 1.342(3) .
C44 H44 0.9300 .
C45 O7 1.419(2) .
C45 H45A 0.9700 .
C45 H45B 0.9700 .
C46 O7 1.372(2) .
C46 C51 1.384(3) .
C46 C47 1.392(3) .
C47 C48 1.373(3) .
C47 H47 0.9300 .
C48 C49 1.394(3) .
C48 H48 0.9300 .
C49 C50 1.378(3) .
C49 C52 1.498(3) .
C50 C51 1.386(3) .
C50 H50 0.9300 .
C51 H51 0.9300 .
C52 O9 1.244(2) .
C52 O8 1.269(2) .
N3 Cd2 2.3520(16) 1_455
N4 Cd2 2.3519(16) 1_566
O2 Cd2 2.2773(13) 1_456
O10 Cd1 2.4680(14) 2_676
O1W H1A 0.86(2) .
O1W H1B 0.850(9) .

loop_
_geom_hbond_atom_site_label_D
_geom_hbond_atom_site_label_H
_geom_hbond_atom_site_label_A
_geom_hbond_distance_DH
_geom_hbond_distance_HA
_geom_hbond_distance_DA
_geom_hbond_angle_DHA
_geom_hbond_site_symmetry_A
O1W H1B O1 0.850(9) 1.812(12) 2.621(2) 158(3) 1_654
O1W H1A O5 0.86(2) 1.875(10) 2.728(2) 176(3) 2_665

loop_
_geom_torsion_atom_site_label_1
_geom_torsion_atom_site_label_2
_geom_torsion_atom_site_label_3
_geom_torsion_atom_site_label_4
_geom_torsion
_geom_torsion_site_symmetry_1
_geom_torsion_site_symmetry_4
N4 C1 C2 C3 1.2(3) . .
N4 C1 C2 C6 -178.3(2) . .
C1 C2 C3 C4 -1.3(3) . .
C6 C2 C3 C4 178.2(2) . .
C2 C3 C4 C5 0.4(4) . .
C3 C4 C5 N4 0.8(4) . .
C1 C2 C6 O12 22.6(3) . .
C3 C2 C6 O12 -156.9(2) . .
O12 C7 C8 C9 179.8(2) . .
C12 C7 C8 C9 0.0(3) . .
C7 C8 C9 C10 0.2(3) . .
C8 C9 C10 C11 -0.2(3) . .
C8 C9 C10 C13 -177.94(19) . .
C9 C10 C11 C12 0.0(3) . .
C13 C10 C11 C12 177.7(2) . .
O12 C7 C12 C11 179.9(2) . .
C8 C7 C12 C11 -0.3(4) . .
C10 C11 C12 C7 0.3(4) . .
C11 C10 C13 O11 8.4(3) . .
C9 C10 C13 O11 -174.0(2) . .
C11 C10 C13 O10 -170.9(2) . .
C9 C10 C13 O10 6.8(3) . .
O10 Cd1 C13 O11 174.0(2) . .
O10 Cd1 C13 O11 -177.80(13) 2_676 .
O9 Cd1 C13 O11 6.43(15) . .
C52 Cd1 C13 O11 7.93(18) . .
O8 Cd1 C13 O10 172.0(2) . .
N1 Cd1 C13 O10 91.71(12) . .
O1 C14 C15 C20 -167.0(2) . .
O2 C14 C15 C20 13.6(3) . .
O1 C14 C15 C16 12.6(3) . .
O2 C14 C15 C16 -166.82(18) . .
C20 C15 C16 C17 -0.5(3) . .
C14 C15 C16 C17 179.87(18) . .
C15 C16 C17 C18 2.3(3) . .
C16 C17 C18 O3 177.04(18) . .
C16 C17 C18 C19 -2.8(3) . .
O3 C18 C19 C20 -178.3(2) . .
C17 C18 C19 C20 1.4(3) . .
C16 C15 C20 C19 -0.8(3) . .
C14 C15 C20 C19 178.8(2) . .
C18 C19 C20 C15 0.4(4) . .
O3 C21 C22 C23 -21.5(4) . .
O3 C21 C22 C26 160.8(2) . .
C26 C22 C23 C24 -1.4(4) . .
C21 C22 C23 C24 -179.1(2) . .
C22 C23 C24 C25 2.2(4) . .
C23 C24 C25 N1 -1.1(4) . .
C23 C22 C26 N1 -0.5(4) . .
C21 C22 C26 N1 177.3(2) . .
N2 C27 C28 C29 0.8(4) . .
C27 C28 C29 C30 -0.1(4) . .
C28 C29 C30 C31 -1.1(4) . .
C28 C29 C30 C32 174.6(2) . .
C29 C30 C31 N2 1.8(3) . .
C32 C30 C31 N2 -173.8(2) . .
C29 C30 C32 O4 171.7(2) . .
C31 C30 C32 O4 -12.7(3) . .
O4 C33 C34 C35 -179.93(18) . .
C38 C33 C34 C35 0.1(3) . .
C33 C34 C35 C36 -0.4(3) . .
C34 C35 C36 C37 0.2(3) . .
C34 C35 C36 C39 179.05(18) . .
C35 C36 C37 C38 0.3(3) . .
C39 C36 C37 C38 -178.56(19) . .
C36 C37 C38 C33 -0.6(3) . .
O4 C33 C38 C37 -179.58(19) . .
C34 C33 C38 C37 0.4(3) . .
C37 C36 C39 O6 7.6(3) . .
C35 C36 C39 O6 -171.26(19) . .
C37 C36 C39 O5 -174.04(19) . .
C35 C36 C39 O5 7.1(3) . .
O2 Cd2 C39 O5 -174.96(11) 1_654 .
O1W Cd2 C39 O5 -15.54(13) . .
O6 Cd2 C39 O5 172.62(19) . .
N4 Cd2 C39 O5 81.93(12) 1_544 .
N3 Cd2 C39 O5 -105.01(12) 1_655 .
N3 C40 C41 C42 -0.5(4) . .
C40 C41 C42 C43 1.0(4) . .
C41 C42 C43 C44 -0.9(3) . .
C41 C42 C43 C45 -179.4(2) . .
C42 C43 C44 N3 0.3(3) . .
C45 C43 C44 N3 178.9(2) . .
C42 C43 C45 O7 130.0(2) . .
C44 C43 C45 O7 -48.5(3) . .
O7 C46 C47 C48 179.8(2) . .
C51 C46 C47 C48 0.2(3) . .
C46 C47 C48 C49 0.5(3) . .
C47 C48 C49 C50 -0.6(3) . .
C47 C48 C49 C52 175.8(2) . .
C48 C49 C50 C51 0.0(3) . .
C52 C49 C50 C51 -176.4(2) . .
O7 C46 C51 C50 179.7(2) . .
C47 C46 C51 C50 -0.7(3) . .
C49 C50 C51 C46 0.6(3) . .
C50 C49 C52 O9 157.7(2) . .
C48 C49 C52 O9 -18.6(3) . .
C50 C49 C52 O8 -18.4(3) . .
C48 C49 C52 O8 165.32(19) . .
C50 C49 C52 Cd1 46.2(5) . .
C48 C49 C52 Cd1 -130.1(4) . .
O8 Cd1 C52 O9 166.2(2) . .
N1 Cd1 C52 O9 96.25(13) . .
O11 Cd1 C52 O9 0.90(14) . .
N2 Cd1 C52 O9 -91.78(13) . .
O10 Cd1 C52 O9 -29.8(3) . .
O10 Cd1 C52 O9 -176.71(11) 2_676 .
C13 Cd1 C52 O9 -3.04(17) . .
N1 Cd1 C52 O8 -69.93(13) . .
O11 Cd1 C52 O8 -165.28(12) . .
N2 Cd1 C52 O8 102.04(13) . .
O10 Cd1 C52 O8 164.04(19) . .
O10 Cd1 C52 O8 17.11(14) 2_676 .
O9 Cd1 C52 O8 -166.2(2) . .
C13 Cd1 C52 O8 -169.22(11) . .
O8 Cd1 C52 C49 -74.4(5) . .
N1 Cd1 C52 C49 -144.4(5) . .
O11 Cd1 C52 C49 120.3(5) . .
N2 Cd1 C52 C49 27.6(5) . .
O10 Cd1 C52 C49 89.6(5) . .
O10 Cd1 C52 C49 -57.3(5) 2_676 .
O9 Cd1 C52 C49 119.4(5) . .
C13 Cd1 C52 C49 116.3(4) . .
C22 C26 N1 C25 1.6(3) . .
C22 C26 N1 Cd1 -174.35(17) . .
C24 C25 N1 C26 -0.8(3) . .
C24 C25 N1 Cd1 175.30(19) . .
O8 Cd1 N1 C26 -142.64(17) . .
O11 Cd1 N1 C26 -2.84(17) . .
O10 Cd1 N1 C26 51.52(17) . .
O10 Cd1 N1 C26 125.94(17) 2_676 .
O9 Cd1 N1 C26 -89.99(17) . .
C52 Cd1 N1 C26 -117.08(17) . .
C13 Cd1 N1 C26 24.24(17) . .
O8 Cd1 N1 C25 41.46(17) . .
O11 Cd1 N1 C25 -178.74(17) . .
O10 Cd1 N1 C25 -124.38(17) . .
O10 Cd1 N1 C25 -49.95(16) 2_676 .
O9 Cd1 N1 C25 94.12(17) . .
C52 Cd1 N1 C25 67.03(17) . .
C13 Cd1 N1 C25 -151.65(17) . .
C28 C27 N2 C31 -0.2(4) . .
C28 C27 N2 Cd1 -168.98(19) . .
C30 C31 N2 C27 -1.1(3) . .
C30 C31 N2 Cd1 167.51(16) . .
O8 Cd1 N2 C27 150.87(17) . .
O11 Cd1 N2 C27 10.98(17) . .
O10 Cd1 N2 C27 -43.36(17) . .
O10 Cd1 N2 C27 -117.91(17) 2_676 .
O9 Cd1 N2 C27 97.15(17) . .
C52 Cd1 N2 C27 124.17(17) . .
C13 Cd1 N2 C27 -16.31(17) . .
O8 Cd1 N2 C31 -17.55(16) . .
O11 Cd1 N2 C31 -157.43(16) . .
O10 Cd1 N2 C31 148.23(16) . .
O10 Cd1 N2 C31 73.67(16) 2_676 .
O9 Cd1 N2 C31 -71.27(16) . .
C52 Cd1 N2 C31 -44.24(16) . .
C13 Cd1 N2 C31 175.27(16) . .
C41 C40 N3 C44 0.0(3) . .
C41 C40 N3 Cd2 175.44(18) . 1_455
C43 C44 N3 C40 0.1(3) . .
C43 C44 N3 Cd2 -175.56(16) . 1_455
C4 C5 N4 C1 -1.0(3) . .
C4 C5 N4 Cd2 -175.15(18) . 1_566
C2 C1 N4 C5 -0.1(3) . .
C2 C1 N4 Cd2 174.28(16) . 1_566
O1 C14 O2 Cd2 13.7(3) . 1_456
C15 C14 O2 Cd2 -166.95(13) . 1_456
C17 C18 O3 C21 -169.4(2) . .
C19 C18 O3 C21 10.4(3) . .
C22 C21 O3 C18 168.3(2) . .
C34 C33 O4 C32 177.5(2) . .
C38 C33 O4 C32 -2.5(3) . .
C30 C32 O4 C33 165.99(18) . .
O6 C39 O5 Cd2 7.32(19) . .
C36 C39 O5 Cd2 -171.04(15) . .
O1W Cd2 O5 C39 165.25(12) . .
O6 Cd2 O5 C39 -4.13(11) . .
N4 Cd2 O5 C39 -100.68(12) 1_544 .
N3 Cd2 O5 C39 74.98(12) 1_655 .
O5 C39 O6 Cd2 -7.7(2) . .
C36 C39 O6 Cd2 170.66(15) . .
O2 Cd2 O6 C39 -172.88(11) 1_654 .
O1W Cd2 O6 C39 -11.18(16) . .
N4 Cd2 O6 C39 92.91(12) 1_544 .
N3 Cd2 O6 C39 -95.12(12) 1_655 .
O5 Cd2 O6 C39 4.17(11) . .
C51 C46 O7 C45 -7.4(3) . .
C47 C46 O7 C45 172.9(2) . .
C43 C45 O7 C46 -174.99(19) . .
O9 C52 O8 Cd1 -15.2(2) . .
C49 C52 O8 Cd1 160.73(15) . .
N1 Cd1 O8 C52 111.43(13) . .
O11 Cd1 O8 C52 21.13(17) . .
N2 Cd1 O8 C52 -75.46(13) . .
O10 Cd1 O8 C52 -164.12(19) . .
O10 Cd1 O8 C52 -164.87(12) 2_676 .
O9 Cd1 O8 C52 7.68(11) . .
C13 Cd1 O8 C52 31.0(3) . .
O8 C52 O9 Cd1 13.7(2) . .
C49 C52 O9 Cd1 -162.16(17) . .
O8 Cd1 O9 C52 -7.82(12) . .
N1 Cd1 O9 C52 -88.01(13) . .
O11 Cd1 O9 C52 -179.17(13) . .
N2 Cd1 O9 C52 84.57(13) . .
O10 Cd1 O9 C52 169.04(11) . .
O10 Cd1 O9 C52 5.00(17) 2_676 .
C13 Cd1 O9 C52 177.90(12) . .
O11 C13 O10 Cd1 -5.9(2) . .
C10 C13 O10 Cd1 173.35(17) . .
O11 C13 O10 Cd1 -157.8(4) . 2_676
C10 C13 O10 Cd1 21.4(6) . 2_676
Cd1 C13 O10 Cd1 -151.9(5) . 2_676
O8 Cd1 O10 C13 -172.5(2) . .
N1 Cd1 O10 C13 -88.34(13) . .
O11 Cd1 O10 C13 3.34(12) . .
N2 Cd1 O10 C13 99.32(12) . .
O10 Cd1 O10 C13 -171.71(15) 2_676 .
O9 Cd1 O10 C13 17.88(16) . .
C52 Cd1 O10 C13 38.4(3) . .
O8 Cd1 O10 Cd1 -0.8(3) . 2_676
N1 Cd1 O10 Cd1 83.37(7) . 2_676
O11 Cd1 O10 Cd1 175.06(9) . 2_676
N2 Cd1 O10 Cd1 -88.97(6) . 2_676
O10 Cd1 O10 Cd1 0.0 2_676 2_676
O9 Cd1 O10 Cd1 -170.41(6) . 2_676
C52 Cd1 O10 Cd1 -149.86(19) . 2_676
C13 Cd1 O10 Cd1 171.71(15) . 2_676
O10 C13 O11 Cd1 6.2(2) . .
C10 C13 O11 Cd1 -173.07(16) . .
O8 Cd1 O11 C13 175.06(12) . .
N1 Cd1 O11 C13 86.09(13) . .
N2 Cd1 O11 C13 -91.24(13) . .
O10 Cd1 O11 C13 -3.36(12) . .
O10 Cd1 O11 C13 2.76(16) 2_676 .
O9 Cd1 O11 C13 -174.12(13) . .
C52 Cd1 O11 C13 -174.53(12) . .
C12 C7 O12 C6 9.5(4) . .
C8 C7 O12 C6 -170.3(2) . .
C2 C6 O12 C7 170.42(19) . .
